data_4070219
loop_
_publ_author_name
'Houdard, Romaric'
'M\'ezailles, Nicolas'
'Le Goff, Xavier-Frederic'
'Le Floch, Pascal'

_publ_section_title
;
 Platinum(0)-Catalyzed Intramolecular Addition of a C&#x2212;H Bond onto
 the P&#x2550;C Bond of a Phosphaalkene
;
_journal_issue 20
_journal_name_full Organometallics
_journal_page_first 5952
_journal_paper_doi 10.1021/om9006664
_journal_volume 28
_journal_year 2009
_chemical_formula_moiety 'C50 H70 Cl2 P2 Pd, 2(C H2 Cl2)'
_chemical_formula_sum 'C52 H74 Cl6 P2 Pd'
_chemical_formula_weight 1080.15
_chemical_name_systematic
; 
 ? 
;
_space_group_IT_number 61
_symmetry_cell_setting orthorhombic
_symmetry_space_group_name_Hall '-P 2ac 2ab'
_symmetry_space_group_name_H-M 'P b c a'
_atom_sites_solution_hydrogens geom
_atom_sites_solution_primary direct
_atom_sites_solution_secondary difmap
_audit_creation_method SHELXL-97
_cell_angle_alpha 90.00
_cell_angle_beta 90.00
_cell_angle_gamma 90.00
_cell_formula_units_Z 4
_cell_length_a 16.311(1)
_cell_length_b 17.109(1)
_cell_length_c 19.404(1)
_cell_measurement_reflns_used 5079
_cell_measurement_temperature 150.0(1)
_cell_measurement_theta_max 30.034
_cell_measurement_theta_min 0.998
_cell_volume 5415.0(5)
_computing_structure_refinement 'SHELXL-97 (Sheldrick, 1997)'
_computing_structure_solution 'SHELXS-97 (Sheldrick, 1990)'
_diffrn_ambient_temperature 150.0(1)
_diffrn_measured_fraction_theta_full 0.940
_diffrn_measured_fraction_theta_max 0.940
_diffrn_measurement_device_type KappaCCD
_diffrn_measurement_method 'phi and omega scans'
_diffrn_radiation_monochromator graphite
_diffrn_radiation_source 'fine-focus sealed tube'
_diffrn_radiation_type MoK\a
_diffrn_radiation_wavelength 0.71069
_diffrn_reflns_av_R_equivalents 0.0326
_diffrn_reflns_av_sigmaI/netI 0.0848
_diffrn_reflns_limit_h_max 22
_diffrn_reflns_limit_h_min -7
_diffrn_reflns_limit_k_max 16
_diffrn_reflns_limit_k_min -23
_diffrn_reflns_limit_l_max 18
_diffrn_reflns_limit_l_min -26
_diffrn_reflns_number 15758
_diffrn_reflns_theta_full 30.03
_diffrn_reflns_theta_max 30.03
_diffrn_reflns_theta_min 3.41
_exptl_absorpt_coefficient_mu 0.731
_exptl_absorpt_correction_T_max 0.8558
_exptl_absorpt_correction_T_min 0.8441
_exptl_absorpt_correction_type multi-scan
_exptl_crystal_colour Yellow
_exptl_crystal_density_diffrn 1.325
_exptl_crystal_density_method 'not measured'
_exptl_crystal_description Block
_exptl_crystal_F_000 2256
_exptl_crystal_size_max 0.24
_exptl_crystal_size_mid 0.24
_exptl_crystal_size_min 0.22
_refine_diff_density_max 1.043
_refine_diff_density_min -0.481
_refine_diff_density_rms 0.079
_refine_ls_extinction_method none
_refine_ls_goodness_of_fit_ref 0.918
_refine_ls_hydrogen_treatment constr
_refine_ls_matrix_type full
_refine_ls_number_parameters 285
_refine_ls_number_reflns 7427
_refine_ls_number_restraints 0
_refine_ls_restrained_S_all 0.918
_refine_ls_R_factor_all 0.0985
_refine_ls_R_factor_gt 0.0444
_refine_ls_shift/su_max 0.001
_refine_ls_shift/su_mean 0.000
_refine_ls_structure_factor_coef Fsqd
_refine_ls_weighting_details 'calc w=1/[\s^2^(Fo^2^)+(0.0544P)^2^+0.0000P] where P=(Fo^2^+2Fc^2^)/3'
_refine_ls_weighting_scheme calc
_refine_ls_wR_factor_gt 0.1051
_refine_ls_wR_factor_ref 0.1207
_reflns_number_gt 3971
_reflns_number_total 7427
_reflns_threshold_expression >2sigma(I)
_cod_data_source_file om9006664_si_002.cif
_cod_data_source_block rh422
_cod_depositor_comments
;
The following automatic conversions were performed:

'_symmetry_cell_setting' value 'Orthorhombic' changed to
'orthorhombic' according to
/home/saulius/struct/CIF-dictionaries/cif_core.dic dictionary named
'cif_core.dic' version 2.4.2 from 2011-04-26.

Automatic conversion script
Id: cif_fix_values 1715 2011-07-08 13:25:40Z adriana 
;
_cod_original_sg_symbol_H-M 'Pbca     '
_cod_database_code 4070219

loop_
_symmetry_equiv_pos_as_xyz
'x, y, z'
'-x+1/2, -y, z+1/2'
'x+1/2, -y+1/2, -z'
'-x, y+1/2, -z+1/2'
'-x, -y, -z'
'x-1/2, y, -z-1/2'
'-x-1/2, y-1/2, z'
'x, -y-1/2, z-1/2'

loop_
_atom_site_label
_atom_site_type_symbol
_atom_site_fract_x
_atom_site_fract_y
_atom_site_fract_z
_atom_site_U_iso_or_equiv
_atom_site_adp_type
_atom_site_occupancy
_atom_site_symmetry_multiplicity
_atom_site_calc_flag
_atom_site_refinement_flags
Pd1 Pd 0.0000 0.5000 0.5000 0.02245(9) Uani 1 2 d S
Cl1 Cl -0.09383(4) 0.43794(3) 0.42951(3) 0.02943(16) Uani 1 1 d .
P1 P 0.10114(5) 0.43692(4) 0.43557(3) 0.02403(16) Uani 1 1 d .
C1 C 0.07944(19) 0.33205(13) 0.42940(12) 0.0308(7) Uani 1 1 d .
H1A H 0.1163 0.3026 0.4605 0.037 Uiso 1 1 calc R
H1B H 0.0221 0.3216 0.4434 0.037 Uiso 1 1 calc R
C2 C 0.09291(19) 0.30556(14) 0.35380(12) 0.0285(6) Uani 1 1 d .
C3 C 0.09256(18) 0.37888(14) 0.30952(12) 0.0266(6) Uani 1 1 d .
C4 C 0.0896(2) 0.37428(15) 0.23811(12) 0.0319(7) Uani 1 1 d .
H4 H 0.0862 0.3245 0.2166 0.038 Uiso 1 1 calc R
C5 C 0.09154(19) 0.44135(16) 0.19740(12) 0.0326(7) Uani 1 1 d .
C6 C 0.0982(2) 0.51250(16) 0.23078(13) 0.0317(7) Uani 1 1 d .
H6 H 0.1004 0.5584 0.2033 0.038 Uiso 1 1 calc R
C7 C 0.10185(19) 0.52125(14) 0.30239(13) 0.0273(6) Uani 1 1 d .
C8 C 0.09913(18) 0.45248(13) 0.34202(11) 0.0257(6) Uani 1 1 d .
C9 C 0.0225(2) 0.25023(16) 0.33392(15) 0.0406(8) Uani 1 1 d .
H9A H -0.0297 0.2786 0.3360 0.061 Uiso 1 1 calc R
H9B H 0.0210 0.2061 0.3661 0.061 Uiso 1 1 calc R
H9C H 0.0312 0.2308 0.2870 0.061 Uiso 1 1 calc R
C10 C 0.1754(2) 0.26320(15) 0.34647(13) 0.0368(7) Uani 1 1 d .
H10A H 0.1831 0.2470 0.2984 0.055 Uiso 1 1 calc R
H10B H 0.1760 0.2170 0.3763 0.055 Uiso 1 1 calc R
H10C H 0.2199 0.2985 0.3599 0.055 Uiso 1 1 calc R
C11 C 0.0876(2) 0.43545(17) 0.11790(13) 0.0425(8) Uani 1 1 d .
C12 C 0.1710(3) 0.4070(3) 0.09330(16) 0.0943(17) Uani 1 1 d .
H12A H 0.1707 0.4024 0.0430 0.142 Uiso 1 1 calc R
H12B H 0.1828 0.3559 0.1138 0.142 Uiso 1 1 calc R
H12C H 0.2133 0.4445 0.1073 0.142 Uiso 1 1 calc R
C13 C 0.0196(4) 0.3806(3) 0.09649(17) 0.109(2) Uani 1 1 d .
H13A H -0.0327 0.3997 0.1147 0.163 Uiso 1 1 calc R
H13B H 0.0306 0.3282 0.1149 0.163 Uiso 1 1 calc R
H13C H 0.0169 0.3782 0.0461 0.163 Uiso 1 1 calc R
C14 C 0.0723(3) 0.5150(2) 0.08393(15) 0.0692(13) Uani 1 1 d .
H14A H 0.0671 0.5082 0.0340 0.104 Uiso 1 1 calc R
H14B H 0.1183 0.5501 0.0939 0.104 Uiso 1 1 calc R
H14C H 0.0216 0.5377 0.1023 0.104 Uiso 1 1 calc R
C15 C 0.1036(2) 0.60541(14) 0.33217(12) 0.0320(7) Uani 1 1 d .
C16 C 0.1597(2) 0.61215(15) 0.39517(13) 0.0365(8) Uani 1 1 d .
H16A H 0.1664 0.6673 0.4075 0.055 Uiso 1 1 calc R
H16B H 0.2134 0.5896 0.3844 0.055 Uiso 1 1 calc R
H16C H 0.1353 0.5839 0.4340 0.055 Uiso 1 1 calc R
C17 C 0.0156(2) 0.62852(16) 0.35236(15) 0.0381(8) Uani 1 1 d .
H17A H 0.0156 0.6815 0.3715 0.057 Uiso 1 1 calc R
H17B H -0.0053 0.5918 0.3869 0.057 Uiso 1 1 calc R
H17C H -0.0196 0.6269 0.3115 0.057 Uiso 1 1 calc R
C18 C 0.1367(2) 0.66467(15) 0.27962(13) 0.0378(7) Uani 1 1 d .
H18A H 0.0994 0.6674 0.2401 0.057 Uiso 1 1 calc R
H18B H 0.1911 0.6481 0.2640 0.057 Uiso 1 1 calc R
H18C H 0.1406 0.7163 0.3013 0.057 Uiso 1 1 calc R
C19 C 0.21029(18) 0.44504(14) 0.46278(12) 0.0296(6) Uani 1 1 d .
H19A H 0.2454 0.4425 0.4212 0.036 Uiso 1 1 calc R
H19B H 0.2187 0.4969 0.4842 0.036 Uiso 1 1 calc R
C20 C 0.2383(2) 0.38285(15) 0.51297(12) 0.0314(7) Uani 1 1 d .
C21 C 0.3013(2) 0.33052(17) 0.49568(14) 0.0418(8) Uani 1 1 d .
H21 H 0.3261 0.3333 0.4515 0.050 Uiso 1 1 calc R
C22 C 0.3273(2) 0.27555(18) 0.54201(18) 0.0570(11) Uani 1 1 d .
H22 H 0.3698 0.2402 0.5299 0.068 Uiso 1 1 calc R
C23 C 0.2910(3) 0.27137(17) 0.60747(17) 0.0527(10) Uani 1 1 d .
H23 H 0.3089 0.2334 0.6398 0.063 Uiso 1 1 calc R
C24 C 0.2312(2) 0.32105(16) 0.62394(15) 0.0480(9) Uani 1 1 d .
H24 H 0.2070 0.3179 0.6684 0.058 Uiso 1 1 calc R
C25 C 0.2034(2) 0.37712(16) 0.57814(13) 0.0374(7) Uani 1 1 d .
H25 H 0.1605 0.4117 0.5912 0.045 Uiso 1 1 calc R
Cl2 Cl 0.32512(8) 0.39084(6) 0.26642(5) 0.0826(4) Uani 1 1 d .
Cl3 Cl 0.36143(7) 0.55229(5) 0.29896(5) 0.0702(3) Uani 1 1 d .
C26 C 0.3723(3) 0.47523(18) 0.24149(17) 0.0645(12) Uani 1 1 d .
H26A H 0.3498 0.4913 0.1963 0.077 Uiso 1 1 calc R
H26B H 0.4315 0.4646 0.2351 0.077 Uiso 1 1 calc R

loop_
_atom_site_aniso_label
_atom_site_aniso_U_11
_atom_site_aniso_U_22
_atom_site_aniso_U_33
_atom_site_aniso_U_23
_atom_site_aniso_U_13
_atom_site_aniso_U_12
Pd1 0.02294(16) 0.02299(15) 0.02143(13) -0.00089(10) -0.00016(12) 0.00070(12)
Cl1 0.0275(4) 0.0319(3) 0.0290(3) -0.0037(3) -0.0039(3) -0.0011(3)
P1 0.0245(4) 0.0240(3) 0.0236(3) -0.0003(3) 0.0003(3) 0.0010(3)
C1 0.035(2) 0.0265(13) 0.0312(12) 0.0017(11) 0.0011(12) 0.0031(12)
C2 0.0312(19) 0.0243(13) 0.0300(12) -0.0015(11) 0.0009(12) -0.0022(12)
C3 0.0233(18) 0.0280(13) 0.0285(12) -0.0019(11) -0.0010(11) 0.0024(11)
C4 0.033(2) 0.0319(14) 0.0310(13) -0.0082(12) 0.0003(13) 0.0040(12)
C5 0.028(2) 0.0425(16) 0.0275(12) -0.0003(13) -0.0015(12) 0.0018(13)
C6 0.0272(19) 0.0368(15) 0.0312(13) 0.0070(12) -0.0028(12) -0.0061(12)
C7 0.0234(18) 0.0291(13) 0.0294(12) 0.0024(11) -0.0022(12) -0.0019(11)
C8 0.0259(18) 0.0286(13) 0.0227(11) -0.0004(10) -0.0002(11) -0.0013(11)
C9 0.043(2) 0.0369(16) 0.0424(15) -0.0031(13) -0.0042(14) -0.0108(14)
C10 0.041(2) 0.0282(14) 0.0408(14) -0.0011(12) 0.0023(14) 0.0065(13)
C11 0.047(3) 0.0516(18) 0.0286(13) 0.0005(14) -0.0010(14) -0.0027(16)
C12 0.095(5) 0.152(4) 0.0361(18) 0.007(2) 0.017(2) 0.057(3)
C13 0.161(6) 0.134(4) 0.0308(17) 0.006(2) -0.024(2) -0.093(4)
C14 0.097(4) 0.080(3) 0.0304(15) 0.0099(17) -0.0159(19) 0.006(2)
C15 0.040(2) 0.0227(13) 0.0336(13) 0.0030(11) -0.0004(13) -0.0029(12)
C16 0.046(2) 0.0296(14) 0.0337(13) 0.0018(12) -0.0024(14) -0.0057(13)
C17 0.040(2) 0.0267(14) 0.0480(16) 0.0035(13) 0.0027(14) 0.0016(12)
C18 0.039(2) 0.0301(14) 0.0444(15) 0.0105(13) -0.0032(14) -0.0078(13)
C19 0.0246(18) 0.0345(14) 0.0298(12) -0.0005(12) -0.0010(12) 0.0033(12)
C20 0.030(2) 0.0298(14) 0.0345(13) -0.0036(11) -0.0094(12) 0.0019(12)
C21 0.039(2) 0.0430(17) 0.0433(15) -0.0106(14) -0.0103(15) 0.0059(15)
C22 0.056(3) 0.0453(19) 0.070(2) -0.0166(17) -0.034(2) 0.0258(17)
C23 0.056(3) 0.0421(19) 0.060(2) 0.0112(16) -0.033(2) -0.0008(17)
C24 0.058(3) 0.0449(18) 0.0407(15) 0.0139(14) -0.0181(16) -0.0060(17)
C25 0.036(2) 0.0392(16) 0.0374(14) 0.0028(13) -0.0049(14) 0.0036(13)
Cl2 0.1087(12) 0.0615(6) 0.0776(6) -0.0030(5) 0.0145(6) -0.0362(6)
Cl3 0.0753(9) 0.0556(5) 0.0798(6) -0.0256(5) 0.0184(6) 0.0005(5)
C26 0.094(4) 0.0478(19) 0.052(2) -0.0123(16) 0.020(2) -0.011(2)

loop_
_atom_type_symbol
_atom_type_description
_atom_type_scat_dispersion_real
_atom_type_scat_dispersion_imag
_atom_type_scat_source
C C 0.0033 0.0016 'International Tables Vol C Tables 4.2.6.8 and 6.1.1.4'
H H 0.0000 0.0000 'International Tables Vol C Tables 4.2.6.8 and 6.1.1.4'
Cl Cl 0.1484 0.1585 'International Tables Vol C Tables 4.2.6.8 and 6.1.1.4'
P P 0.1023 0.0942 'International Tables Vol C Tables 4.2.6.8 and 6.1.1.4'
Pd Pd -0.9988 1.0072 'International Tables Vol C Tables 4.2.6.8 and 6.1.1.4'

loop_
_geom_angle_atom_site_label_1
_geom_angle_atom_site_label_2
_geom_angle_atom_site_label_3
_geom_angle
_geom_angle_site_symmetry_1
_geom_angle_site_symmetry_3
Cl1 Pd1 Cl1 180.00(3) 5_566 .
Cl1 Pd1 P1 86.48(2) 5_566 5_566
Cl1 Pd1 P1 93.52(2) . 5_566
Cl1 Pd1 P1 93.52(2) 5_566 .
Cl1 Pd1 P1 86.48(2) . .
P1 Pd1 P1 180.0 5_566 .
C1 P1 C8 94.25(11) . .
C1 P1 C19 106.04(12) . .
C8 P1 C19 106.67(12) . .
C1 P1 Pd1 110.55(10) . .
C8 P1 Pd1 116.75(9) . .
C19 P1 Pd1 119.29(8) . .
C2 C1 P1 108.69(16) . .
C2 C1 H1A 110.0 . .
P1 C1 H1A 110.0 . .
C2 C1 H1B 110.0 . .
P1 C1 H1B 110.0 . .
H1A C1 H1B 108.3 . .
C3 C2 C10 109.9(2) . .
C3 C2 C9 111.3(2) . .
C10 C2 C9 110.0(2) . .
C3 C2 C1 107.03(18) . .
C10 C2 C1 110.5(2) . .
C9 C2 C1 108.1(2) . .
C4 C3 C8 119.9(2) . .
C4 C3 C2 121.2(2) . .
C8 C3 C2 118.88(19) . .
C3 C4 C5 121.2(2) . .
C3 C4 H4 119.4 . .
C5 C4 H4 119.4 . .
C6 C5 C4 117.5(2) . .
C6 C5 C11 121.8(2) . .
C4 C5 C11 120.7(2) . .
C5 C6 C7 124.3(2) . .
C5 C6 H6 117.9 . .
C7 C6 H6 117.9 . .
C6 C7 C8 116.9(2) . .
C6 C7 C15 118.0(2) . .
C8 C7 C15 125.0(2) . .
C7 C8 C3 120.3(2) . .
C7 C8 P1 131.44(17) . .
C3 C8 P1 108.28(16) . .
C2 C9 H9A 109.5 . .
C2 C9 H9B 109.5 . .
H9A C9 H9B 109.5 . .
C2 C9 H9C 109.5 . .
H9A C9 H9C 109.5 . .
H9B C9 H9C 109.5 . .
C2 C10 H10A 109.5 . .
C2 C10 H10B 109.5 . .
H10A C10 H10B 109.5 . .
C2 C10 H10C 109.5 . .
H10A C10 H10C 109.5 . .
H10B C10 H10C 109.5 . .
C13 C11 C12 111.8(4) . .
C13 C11 C14 108.3(3) . .
C12 C11 C14 107.2(3) . .
C13 C11 C5 110.2(3) . .
C12 C11 C5 107.3(3) . .
C14 C11 C5 112.2(2) . .
C11 C12 H12A 109.5 . .
C11 C12 H12B 109.5 . .
H12A C12 H12B 109.5 . .
C11 C12 H12C 109.5 . .
H12A C12 H12C 109.5 . .
H12B C12 H12C 109.5 . .
C11 C13 H13A 109.5 . .
C11 C13 H13B 109.5 . .
H13A C13 H13B 109.5 . .
C11 C13 H13C 109.5 . .
H13A C13 H13C 109.5 . .
H13B C13 H13C 109.5 . .
C11 C14 H14A 109.5 . .
C11 C14 H14B 109.5 . .
H14A C14 H14B 109.5 . .
C11 C14 H14C 109.5 . .
H14A C14 H14C 109.5 . .
H14B C14 H14C 109.5 . .
C16 C15 C18 105.7(2) . .
C16 C15 C17 109.6(2) . .
C18 C15 C17 109.1(2) . .
C16 C15 C7 112.2(2) . .
C18 C15 C7 111.8(2) . .
C17 C15 C7 108.4(2) . .
C15 C16 H16A 109.5 . .
C15 C16 H16B 109.5 . .
H16A C16 H16B 109.5 . .
C15 C16 H16C 109.5 . .
H16A C16 H16C 109.5 . .
H16B C16 H16C 109.5 . .
C15 C17 H17A 109.5 . .
C15 C17 H17B 109.5 . .
H17A C17 H17B 109.5 . .
C15 C17 H17C 109.5 . .
H17A C17 H17C 109.5 . .
H17B C17 H17C 109.5 . .
C15 C18 H18A 109.5 . .
C15 C18 H18B 109.5 . .
H18A C18 H18B 109.5 . .
C15 C18 H18C 109.5 . .
H18A C18 H18C 109.5 . .
H18B C18 H18C 109.5 . .
C20 C19 P1 114.74(19) . .
C20 C19 H19A 108.6 . .
P1 C19 H19A 108.6 . .
C20 C19 H19B 108.6 . .
P1 C19 H19B 108.6 . .
H19A C19 H19B 107.6 . .
C25 C20 C21 118.2(3) . .
C25 C20 C19 120.8(3) . .
C21 C20 C19 121.0(2) . .
C22 C21 C20 120.6(3) . .
C22 C21 H21 119.7 . .
C20 C21 H21 119.7 . .
C21 C22 C23 119.9(3) . .
C21 C22 H22 120.0 . .
C23 C22 H22 120.0 . .
C24 C23 C22 119.6(3) . .
C24 C23 H23 120.2 . .
C22 C23 H23 120.2 . .
C23 C24 C25 121.9(3) . .
C23 C24 H24 119.1 . .
C25 C24 H24 119.1 . .
C24 C25 C20 119.9(3) . .
C24 C25 H25 120.0 . .
C20 C25 H25 120.0 . .
Cl2 C26 Cl3 114.5(2) . .
Cl2 C26 H26A 108.6 . .
Cl3 C26 H26A 108.6 . .
Cl2 C26 H26B 108.6 . .
Cl3 C26 H26B 108.6 . .
H26A C26 H26B 107.6 . .

loop_
_geom_bond_atom_site_label_1
_geom_bond_atom_site_label_2
_geom_bond_distance
_geom_bond_site_symmetry_2
Pd1 Cl1 2.3109(6) 5_566
Pd1 Cl1 2.3109(6) .
Pd1 P1 2.3345(7) 5_566
Pd1 P1 2.3345(7) .
P1 C1 1.833(2) .
P1 C8 1.835(2) .
P1 C19 1.862(3) .
C1 C2 1.551(3) .
C1 H1A 0.9900 .
C1 H1B 0.9900 .
C2 C3 1.520(3) .
C2 C10 1.535(4) .
C2 C9 1.538(4) .
C3 C4 1.389(3) .
C3 C8 1.413(3) .
C4 C5 1.394(4) .
C4 H4 0.9500 .
C5 C6 1.383(4) .
C5 C11 1.547(3) .
C6 C7 1.399(3) .
C6 H6 0.9500 .
C7 C8 1.406(3) .
C7 C15 1.552(3) .
C9 H9A 0.9800 .
C9 H9B 0.9800 .
C9 H9C 0.9800 .
C10 H10A 0.9800 .
C10 H10B 0.9800 .
C10 H10C 0.9800 .
C11 C13 1.511(5) .
C11 C12 1.521(6) .
C11 C14 1.533(4) .
C12 H12A 0.9800 .
C12 H12B 0.9800 .
C12 H12C 0.9800 .
C13 H13A 0.9800 .
C13 H13B 0.9800 .
C13 H13C 0.9800 .
C14 H14A 0.9800 .
C14 H14B 0.9800 .
C14 H14C 0.9800 .
C15 C16 1.532(4) .
C15 C18 1.536(3) .
C15 C17 1.540(4) .
C16 H16A 0.9800 .
C16 H16B 0.9800 .
C16 H16C 0.9800 .
C17 H17A 0.9800 .
C17 H17B 0.9800 .
C17 H17C 0.9800 .
C18 H18A 0.9800 .
C18 H18B 0.9800 .
C18 H18C 0.9800 .
C19 C20 1.513(3) .
C19 H19A 0.9900 .
C19 H19B 0.9900 .
C20 C25 1.390(4) .
C20 C21 1.404(4) .
C21 C22 1.368(4) .
C21 H21 0.9500 .
C22 C23 1.403(5) .
C22 H22 0.9500 .
C23 C24 1.333(5) .
C23 H23 0.9500 .
C24 C25 1.384(4) .
C24 H24 0.9500 .
C25 H25 0.9500 .
Cl2 C26 1.706(3) .
Cl3 C26 1.736(3) .
C26 H26A 0.9900 .
C26 H26B 0.9900 .
